data_4329423
loop_
_publ_author_name
'Lijuan Wan'
'Caishun Zhang'
'Yongheng Xing'
'Zhen Li'
'Na Xing'
'Liying Wan'
'Hui Shan'

_publ_section_title
;
 Neutral Mononuclear, Dinuclear, Tetranuclear d7/d10 Metal Complexes
 Containing bis-Pyrazole/Pyridine Ligands Supported by
 2,6-bis(3-Pyrazolyl)Pyridine: Synthesis, Structure, Spectra, and
 Catalytic Activity
;
_journal_name_full 'Inorganic Chemistry'
_journal_page_first 6517
_journal_page_last 6528
_journal_paper_doi 10.1021/ic202678s
_journal_volume 51
_journal_year 2012
_chemical_formula_sum 'C26 H28 N10 O6 S Zn2'
_chemical_formula_weight 739.38
_chemical_name_systematic
; 
 ? 
;
_space_group_IT_number 15
_symmetry_cell_setting monoclinic
_symmetry_space_group_name_Hall '-C 2yc'
_symmetry_space_group_name_H-M 'C 1 2/c 1'
_atom_sites_solution_hydrogens geom
_atom_sites_solution_primary direct
_atom_sites_solution_secondary difmap
_audit_creation_method SHELXL-97
_cell_angle_alpha 90.00
_cell_angle_beta 103.489(3)
_cell_angle_gamma 90.00
_cell_formula_units_Z 4
_cell_length_a 18.430(2)
_cell_length_b 14.554(2)
_cell_length_c 11.2900(17)
_cell_measurement_reflns_used 2948
_cell_measurement_temperature 273(2)
_cell_measurement_theta_max 25.00
_cell_measurement_theta_min 2.27
_cell_volume 2944.8(7)
_computing_cell_refinement 'Bruker SMART'
_computing_data_collection 'Bruker SMART'
_computing_data_reduction 'Bruker SAINT'
_computing_molecular_graphics 'Bruker SHELXTL'
_computing_publication_material 'Bruker SHELXTL'
_computing_structure_refinement 'SHELXL-97 (Sheldrick, 1997)'
_computing_structure_solution 'SHELXS-97 (Sheldrick, 1990)'
_diffrn_ambient_temperature 273(2)
_diffrn_measured_fraction_theta_full 0.997
_diffrn_measured_fraction_theta_max 0.997
_diffrn_measurement_device_type 'CCD area detector'
_diffrn_measurement_method 'phi and omega scans'
_diffrn_radiation_monochromator graphite
_diffrn_radiation_source 'fine-focus sealed tube'
_diffrn_radiation_type MoK\a
_diffrn_radiation_wavelength 0.71073
_diffrn_reflns_av_R_equivalents 0.0245
_diffrn_reflns_av_sigmaI/netI 0.0266
_diffrn_reflns_limit_h_max 21
_diffrn_reflns_limit_h_min -21
_diffrn_reflns_limit_k_max 17
_diffrn_reflns_limit_k_min -13
_diffrn_reflns_limit_l_max 13
_diffrn_reflns_limit_l_min -12
_diffrn_reflns_number 7231
_diffrn_reflns_theta_full 25.00
_diffrn_reflns_theta_max 25.00
_diffrn_reflns_theta_min 2.27
_exptl_absorpt_coefficient_mu 1.760
_exptl_absorpt_correction_T_max 0.702
_exptl_absorpt_correction_T_min 0.561
_exptl_absorpt_correction_type multi-scan
_exptl_absorpt_process_details sadabs
_exptl_crystal_colour yellow
_exptl_crystal_density_diffrn 1.668
_exptl_crystal_description block
_exptl_crystal_F_000 1512
_exptl_crystal_size_max 0.612
_exptl_crystal_size_mid 0.278
_exptl_crystal_size_min 0.201
_refine_diff_density_max 1.051
_refine_diff_density_min -0.455
_refine_diff_density_rms 0.060
_refine_ls_extinction_method none
_refine_ls_goodness_of_fit_ref 1.105
_refine_ls_hydrogen_treatment mixed
_refine_ls_matrix_type full
_refine_ls_number_parameters 217
_refine_ls_number_reflns 2579
_refine_ls_number_restraints 3
_refine_ls_restrained_S_all 1.104
_refine_ls_R_factor_all 0.0440
_refine_ls_R_factor_gt 0.0353
_refine_ls_shift/su_max 0.001
_refine_ls_shift/su_mean 0.000
_refine_ls_structure_factor_coef Fsqd
_refine_ls_weighting_details 'calc w=1/[\s^2^(Fo^2^)+(0.0493P)^2^+3.1570P] where P=(Fo^2^+2Fc^2^)/3'
_refine_ls_weighting_scheme calc
_refine_ls_wR_factor_gt 0.0938
_refine_ls_wR_factor_ref 0.0979
_reflns_number_gt 2160
_reflns_number_total 2579
_reflns_threshold_expression >2sigma(I)
_cod_data_source_file ic202678s_1-5_4.cif
_cod_data_source_block 4
_cod_original_cell_volume 2944.8(8)
_cod_database_code 4329423

loop_
_symmetry_equiv_pos_as_xyz
'x, y, z'
'-x, y, -z+1/2'
'x+1/2, y+1/2, z'
'-x+1/2, y+1/2, -z+1/2'
'-x, -y, -z'
'x, -y, z-1/2'
'-x+1/2, -y+1/2, -z'
'x+1/2, -y+1/2, z-1/2'

loop_
_atom_site_label
_atom_site_type_symbol
_atom_site_fract_x
_atom_site_fract_y
_atom_site_fract_z
_atom_site_U_iso_or_equiv
_atom_site_adp_type
_atom_site_occupancy
_atom_site_symmetry_multiplicity
_atom_site_calc_flag
_atom_site_refinement_flags
H1WA H -0.026(6) 0.098(5) 0.017(4) 0.36(8) Uiso 1 1 d D
H1WB H 0.016(3) 0.061(2) 0.124(4) 0.104(19) Uiso 1 1 d D
H1D H 0.081(2) 0.801(2) 0.672(3) 0.029(10) Uiso 1 1 d .
Zn1 Zn 0.069295(19) 0.69600(2) 0.39259(3) 0.03839(15) Uani 1 1 d .
O1 O 0.04946(16) 0.82615(17) 0.3418(3) 0.0728(9) Uani 1 1 d .
O2 O 0.0438(2) 0.9374(3) 0.1909(4) 0.150(2) Uani 1 1 d .
O1W O -0.00304(19) 0.1094(2) 0.0899(3) 0.0746(8) Uani 1 1 d D
N1 N 0.11304(19) 0.7713(2) 0.6788(3) 0.0500(7) Uani 1 1 d .
N2 N 0.12580(15) 0.72587(18) 0.5820(2) 0.0438(6) Uani 1 1 d .
N3 N 0.17551(14) 0.63276(17) 0.4230(2) 0.0402(6) Uani 1 1 d .
N4 N 0.07523(14) 0.64093(19) 0.2203(2) 0.0427(6) Uani 1 1 d .
N5 N -0.03070(14) 0.64337(19) 0.3941(2) 0.0422(6) Uani 1 1 d .
C1 C 0.1681(3) 0.8108(3) 0.8946(4) 0.0776(13) Uani 1 1 d .
H1A H 0.1351 0.8627 0.8783 0.116 Uiso 1 1 calc R
H1B H 0.2175 0.8313 0.9330 0.116 Uiso 1 1 calc R
H1C H 0.1509 0.7688 0.9477 0.116 Uiso 1 1 calc R
C2 C 0.1694(2) 0.7634(3) 0.7777(3) 0.0532(9) Uani 1 1 d .
C3 C 0.2215(2) 0.7079(2) 0.7444(3) 0.0524(9) Uani 1 1 d .
H3 H 0.2668 0.6885 0.7932 0.063 Uiso 1 1 calc R
C4 C 0.19263(18) 0.6868(2) 0.6230(3) 0.0416(7) Uani 1 1 d .
C5 C 0.22189(17) 0.6346(2) 0.5332(3) 0.0416(7) Uani 1 1 d .
C6 C 0.29179(18) 0.5929(2) 0.5552(3) 0.0488(8) Uani 1 1 d .
H6 H 0.3240 0.5948 0.6320 0.059 Uiso 1 1 calc R
C7 C 0.31172(19) 0.5487(3) 0.4595(4) 0.0548(9) Uani 1 1 d .
H7 H 0.3578 0.5197 0.4720 0.066 Uiso 1 1 calc R
C8 C 0.26390(19) 0.5470(3) 0.3453(3) 0.0524(9) Uani 1 1 d .
H8 H 0.2774 0.5174 0.2807 0.063 Uiso 1 1 calc R
C9 C 0.19510(17) 0.5906(2) 0.3292(3) 0.0428(8) Uani 1 1 d .
C10 C 0.13885(17) 0.5989(2) 0.2147(3) 0.0416(7) Uani 1 1 d .
C11 C -0.0332(2) 0.5951(3) 0.6041(3) 0.0564(9) Uani 1 1 d .
H11A H 0.0170 0.5728 0.6162 0.085 Uiso 1 1 calc R
H11B H -0.0619 0.5533 0.6405 0.085 Uiso 1 1 calc R
H11C H -0.0328 0.6545 0.6413 0.085 Uiso 1 1 calc R
C12 C -0.06726(18) 0.6027(2) 0.4709(3) 0.0429(8) Uani 1 1 d .
C13 C -0.13639(19) 0.57416(8) 0.4048(3) 0.0480(8) Uani 1 1 d .
H13 H -0.1734 0.5447 0.4342 0.058 Uiso 1 1 calc R
S S 0.00000(19) 0.88105(8) 0.2500(3) 0.0631(4) Uani 1 2 d SR

loop_
_atom_site_aniso_label
_atom_site_aniso_U_11
_atom_site_aniso_U_22
_atom_site_aniso_U_33
_atom_site_aniso_U_23
_atom_site_aniso_U_13
_atom_site_aniso_U_12
Zn1 0.0351(2) 0.0432(2) 0.0327(2) 0.00105(15) -0.00066(15) 0.00001(15)
O1 0.0742(18) 0.0457(14) 0.0713(18) 0.0129(12) -0.0383(15) -0.0113(12)
O2 0.120(3) 0.171(4) 0.123(3) 0.089(3) -0.043(3) -0.066(3)
O1W 0.073(2) 0.0623(19) 0.084(2) 0.0086(16) 0.0104(17) -0.0100(16)
N1 0.0467(19) 0.0495(17) 0.0492(19) -0.0022(14) 0.0018(15) 0.0014(16)
N2 0.0427(16) 0.0462(15) 0.0374(15) 0.0013(12) -0.0010(12) -0.0027(12)
N3 0.0368(14) 0.0432(15) 0.0370(15) 0.0076(11) 0.0013(12) -0.0016(11)
N4 0.0393(15) 0.0565(17) 0.0300(14) -0.0004(12) 0.0035(12) 0.0074(13)
N5 0.0399(14) 0.0553(16) 0.0285(14) -0.0013(12) 0.0025(11) -0.0049(12)
C1 0.080(3) 0.091(3) 0.054(3) -0.018(2) 0.000(2) 0.007(2)
C2 0.057(2) 0.055(2) 0.041(2) -0.0008(16) -0.0036(17) -0.0074(18)
C3 0.047(2) 0.057(2) 0.044(2) 0.0034(16) -0.0084(16) -0.0022(17)
C4 0.0373(17) 0.0405(17) 0.0410(18) 0.0060(14) -0.0030(14) -0.0061(13)
C5 0.0354(17) 0.0435(17) 0.0406(18) 0.0104(14) -0.0018(14) -0.0089(14)
C6 0.0358(17) 0.055(2) 0.050(2) 0.0154(16) -0.0019(15) -0.0062(15)
C7 0.0327(17) 0.068(2) 0.061(2) 0.0194(19) 0.0049(17) 0.0076(16)
C8 0.0445(19) 0.060(2) 0.053(2) 0.0068(17) 0.0104(17) 0.0072(16)
C9 0.0372(17) 0.0464(18) 0.0430(19) 0.0072(15) 0.0054(14) 0.0000(14)
C10 0.0389(17) 0.0489(19) 0.0357(17) 0.0053(14) 0.0062(14) 0.0071(14)
C11 0.064(2) 0.068(2) 0.0360(19) 0.0038(17) 0.0101(17) -0.0020(19)
C12 0.0494(19) 0.0464(18) 0.0327(17) -0.0004(14) 0.0093(15) 0.0000(15)
C13 0.050(2) 0.053(2) 0.0414(19) -0.0014(15) 0.0126(16) -0.0077(16)
S 0.0668(9) 0.0397(7) 0.0625(9) 0.000 -0.0261(7) 0.000

loop_
_atom_type_symbol
_atom_type_description
_atom_type_scat_dispersion_real
_atom_type_scat_dispersion_imag
_atom_type_scat_source
C C 0.0033 0.0016 'International Tables Vol C Tables 4.2.6.8 and 6.1.1.4'
H H 0.0000 0.0000 'International Tables Vol C Tables 4.2.6.8 and 6.1.1.4'
N N 0.0061 0.0033 'International Tables Vol C Tables 4.2.6.8 and 6.1.1.4'
O O 0.0106 0.0060 'International Tables Vol C Tables 4.2.6.8 and 6.1.1.4'
S S 0.1246 0.1234 'International Tables Vol C Tables 4.2.6.8 and 6.1.1.4'
Zn Zn 0.2839 1.4301 'International Tables Vol C Tables 4.2.6.8 and 6.1.1.4'

loop_
_geom_angle_atom_site_label_1
_geom_angle_atom_site_label_2
_geom_angle_atom_site_label_3
_geom_angle
_geom_angle_site_symmetry_1
_geom_angle_site_symmetry_3
O1 Zn1 N5 105.05(12) . .
O1 Zn1 N3 124.17(11) . .
N5 Zn1 N3 130.63(11) . .
O1 Zn1 N4 98.05(12) . .
N5 Zn1 N4 96.17(10) . .
N3 Zn1 N4 75.06(10) . .
O1 Zn1 N2 96.09(11) . .
N5 Zn1 N2 107.25(10) . .
N3 Zn1 N2 73.57(10) . .
N4 Zn1 N2 148.36(10) . .
S O1 Zn1 140.71(18) . .
H1WA O1W H1WB 109(3) . .
C2 N1 N2 112.7(3) . .
C2 N1 H1D 126(3) . .
N2 N1 H1D 120(3) . .
C4 N2 N1 104.4(3) . .
C4 N2 Zn1 116.3(2) . .
N1 N2 Zn1 139.2(2) . .
C5 N3 C9 120.8(3) . .
C5 N3 Zn1 120.6(2) . .
C9 N3 Zn1 118.6(2) . .
C10 N4 N5 108.0(2) . 2
C10 N4 Zn1 116.6(2) . .
N5 N4 Zn1 135.2(2) 2 .
C12 N5 N4 108.5(2) . 2
C12 N5 Zn1 140.5(2) . .
N4 N5 Zn1 110.81(19) 2 .
C2 C1 H1A 109.5 . .
C2 C1 H1B 109.5 . .
H1A C1 H1B 109.5 . .
C2 C1 H1C 109.5 . .
H1A C1 H1C 109.5 . .
H1B C1 H1C 109.5 . .
N1 C2 C3 106.1(3) . .
N1 C2 C1 121.8(4) . .
C3 C2 C1 132.0(3) . .
C2 C3 C4 105.6(3) . .
C2 C3 H3 127.2 . .
C4 C3 H3 127.2 . .
N2 C4 C3 111.0(3) . .
N2 C4 C5 116.0(3) . .
C3 C4 C5 132.9(3) . .
N3 C5 C6 121.4(3) . .
N3 C5 C4 113.3(3) . .
C6 C5 C4 125.2(3) . .
C7 C6 C5 117.9(3) . .
C7 C6 H6 121.1 . .
C5 C6 H6 121.1 . .
C6 C7 C8 120.7(3) . .
C6 C7 H7 119.6 . .
C8 C7 H7 119.6 . .
C7 C8 C9 118.5(4) . .
C7 C8 H8 120.7 . .
C9 C8 H8 120.7 . .
N3 C9 C8 120.6(3) . .
N3 C9 C10 113.2(3) . .
C8 C9 C10 126.2(3) . .
N4 C10 C13 109.6(3) . 2
N4 C10 C9 116.4(3) . .
C13 C10 C9 134.0(3) 2 .
C12 C11 H11A 109.5 . .
C12 C11 H11B 109.5 . .
H11A C11 H11B 109.5 . .
C12 C11 H11C 109.5 . .
H11A C11 H11C 109.5 . .
H11B C11 H11C 109.5 . .
N5 C12 C13 108.7(3) . .
N5 C12 C11 121.5(3) . .
C13 C12 C11 129.8(3) . .
C12 C13 C10 105.3(3) . 2
C12 C13 H13 127.3 . .
C10 C13 H13 127.3 2 .
O2 S O2 109.6(5) 2 .
O2 S O1 108.3(3) 2 .
O2 S O1 108.8(3) . .
O2 S O1 108.8(3) 2 2
O2 S O1 108.3(3) . 2
O1 S O1 113.1(2) . 2

loop_
_geom_bond_atom_site_label_1
_geom_bond_atom_site_label_2
_geom_bond_distance
_geom_bond_site_symmetry_2
Zn1 O1 1.988(2) .
Zn1 N5 2.000(3) .
Zn1 N3 2.117(3) .
Zn1 N4 2.130(3) .
Zn1 N2 2.193(3) .
O1 S 1.450(4) .
O2 S 1.422(5) .
O1W H1WA 0.85(2) .
O1W H1WB 0.833(19) .
N1 C2 1.341(5) .
N1 N2 1.344(4) .
N1 H1D 0.72(3) .
N2 C4 1.337(4) .
N3 C5 1.335(4) .
N3 C9 1.344(4) .
N4 C10 1.337(4) .
N4 N5 1.359(3) 2
N5 C12 1.352(4) .
N5 N4 1.359(3) 2
C1 C2 1.494(5) .
C1 H1A 0.9600 .
C1 H1B 0.9600 .
C1 H1C 0.9600 .
C2 C3 1.373(5) .
C3 C4 1.384(5) .
C3 H3 0.9300 .
C4 C5 1.466(5) .
C5 C6 1.393(5) .
C6 C7 1.379(5) .
C6 H6 0.9300 .
C7 C8 1.382(5) .
C7 H7 0.9300 .
C8 C9 1.391(5) .
C8 H8 0.9300 .
C9 C10 1.462(4) .
C10 C13 1.387(4) 2
C11 C12 1.492(4) .
C11 H11A 0.9600 .
C11 H11B 0.9600 .
C11 H11C 0.9600 .
C12 C13 1.381(5) .
C13 C10 1.387(4) 2
C13 H13 0.9300 .
S O2 1.422(5) 2
S O1 1.450(4) 2
